data_4332604
loop_
_publ_author_name
'Kong, Ling-Yan'
'Zhu, Hui-Fang'
'Huang, Yong-Qing'
'Okamura, Taka-aki'
'Lu, Xi-Hong'
'Song, You'
'Liu, Guang-Xiang'
'Sun, Wei-Yin'
'Ueyama, Norikazu'

_publ_section_title
;
 Cadmium(II) and Copper(II) Complexes with Imidazole-Containing Tripodal
 Polyamine Ligands:&#x00A0; pH and Anion Effects on Carbon Dioxide
 Fixation and Assembling
;
_journal_issue 20
_journal_name_full 'Inorganic Chemistry'
_journal_page_first 8098
_journal_page_last 8107
_journal_paper_doi 10.1021/ic0605524
_journal_volume 45
_journal_year 2006
_chemical_formula_moiety 'C9 H21 Cl2 Cu N5 O9 '
_chemical_formula_sum 'C9 H21 Cl2 Cu N5 O9'
_chemical_formula_weight 477.75
_chemical_name_systematic
; 
[Cu(L)(H2O)](ClO4)2 
;
_space_group_IT_number 14
_symmetry_cell_setting monoclinic
_symmetry_Int_Tables_number 14
_symmetry_space_group_name_Hall '-P 2ybc'
_symmetry_space_group_name_H-M 'P 1 21/c 1'
_atom_sites_solution_hydrogens geom
_atom_sites_solution_primary direct
_atom_sites_solution_secondary difmap
_audit_creation_method SHELXL-97
_cell_angle_alpha 90.00
_cell_angle_beta 90.37(5)
_cell_angle_gamma 90.00
_cell_formula_units_Z 4
_cell_length_a 10.607(6)
_cell_length_b 9.852(6)
_cell_length_c 16.643(10)
_cell_measurement_reflns_used 13895
_cell_measurement_temperature 200
_cell_measurement_theta_max 27.5
_cell_measurement_theta_min 3.1
_cell_volume 1739.2(18)
_computing_structure_refinement 'SHELXL-97 (Sheldrick, 1997)'
_computing_structure_solution 'SHELXS-86 (Sheldrick, 1985)'
_diffrn_ambient_temperature 200
_diffrn_detector_area_resol_mean 10.00
_diffrn_measured_fraction_theta_full 0.999
_diffrn_measured_fraction_theta_max 0.999
_diffrn_measurement_device_type 'Rigaku RAXIS-RAPID Imaging Plate'
_diffrn_measurement_method \w
_diffrn_radiation_monochromator graphite
_diffrn_radiation_source 'fine-focus sealed tube'
_diffrn_radiation_type MoK\a
_diffrn_radiation_wavelength 0.71075
_diffrn_reflns_av_R_equivalents 0.0561
_diffrn_reflns_av_sigmaI/netI 0.0427
_diffrn_reflns_limit_h_max 13
_diffrn_reflns_limit_h_min -13
_diffrn_reflns_limit_k_max 11
_diffrn_reflns_limit_k_min -12
_diffrn_reflns_limit_l_max 21
_diffrn_reflns_limit_l_min -21
_diffrn_reflns_number 17314
_diffrn_reflns_theta_full 27.48
_diffrn_reflns_theta_max 27.48
_diffrn_reflns_theta_min 3.07
_exptl_absorpt_coefficient_mu 1.620
_exptl_absorpt_correction_T_max 0.850
_exptl_absorpt_correction_T_min 0.385
_exptl_absorpt_correction_type multi-scan
_exptl_absorpt_process_details '(Higashi, 1995)'
_exptl_crystal_colour blue
_exptl_crystal_density_diffrn 1.825
_exptl_crystal_density_method 'not measured'
_exptl_crystal_description platelet
_exptl_crystal_F_000 980
_exptl_crystal_size_max 0.250
_exptl_crystal_size_mid 0.250
_exptl_crystal_size_min 0.100
_refine_diff_density_max 0.404
_refine_diff_density_min -0.321
_refine_diff_density_rms 0.067
_refine_ls_extinction_method none
_refine_ls_goodness_of_fit_ref 0.936
_refine_ls_hydrogen_treatment mixed
_refine_ls_matrix_type full
_refine_ls_number_parameters 241
_refine_ls_number_reflns 3991
_refine_ls_number_restraints 0
_refine_ls_restrained_S_all 0.936
_refine_ls_R_factor_all 0.0407
_refine_ls_R_factor_gt 0.0295
_refine_ls_shift/su_max 0.002
_refine_ls_shift/su_mean 0.000
_refine_ls_structure_factor_coef Fsqd
_refine_ls_weighting_details 'calc w=1/[\s^2^(Fo^2^)+(0.0395P)^2^+0.0000P] where P=(Fo^2^+2Fc^2^)/3'
_refine_ls_weighting_scheme calc
_refine_ls_wR_factor_gt 0.0667
_refine_ls_wR_factor_ref 0.0691
_reflns_number_gt 3172
_reflns_number_total 3991
_reflns_threshold_expression I>2\s(I)
_cod_data_source_file ic0605524sup1.cif
_cod_data_source_block 4
_cod_database_code 4332604

loop_
_symmetry_equiv_pos_as_xyz
'x, y, z'
'-x, y+1/2, -z+1/2'
'-x, -y, -z'
'x, -y-1/2, z-1/2'

loop_
_atom_site_label
_atom_site_type_symbol
_atom_site_fract_x
_atom_site_fract_y
_atom_site_fract_z
_atom_site_U_iso_or_equiv
_atom_site_adp_type
_atom_site_occupancy
_atom_site_symmetry_multiplicity
_atom_site_calc_flag
_atom_site_refinement_flags
Cu1 Cu 0.22078(2) 0.33971(2) 0.619504(13) 0.02006(8) Uani 1 1 d .
Cl1 Cl 0.38407(5) 0.81341(5) 0.52428(3) 0.02766(12) Uani 1 1 d .
Cl2 Cl 0.18466(5) 0.94354(6) 0.80926(4) 0.03283(13) Uani 1 1 d .
O1 O 0.37955(17) 0.43005(19) 0.53713(11) 0.0359(4) Uani 1 1 d .
H1 H 0.364(3) 0.502(3) 0.5170(16) 0.043 Uiso 1 1 d .
H2 H 0.418(3) 0.383(3) 0.5059(17) 0.043 Uiso 1 1 d .
O11 O 0.31961(18) 0.90906(18) 0.57315(12) 0.0516(5) Uani 1 1 d .
O12 O 0.48986(16) 0.75699(19) 0.56752(11) 0.0420(4) Uani 1 1 d .
O13 O 0.29910(16) 0.70510(18) 0.50310(11) 0.0415(4) Uani 1 1 d .
O14 O 0.42909(17) 0.87709(19) 0.45240(11) 0.0449(4) Uani 1 1 d .
O21 O 0.10543(16) 0.82603(17) 0.81717(11) 0.0413(4) Uani 1 1 d .
O22 O 0.17050(19) 1.0266(2) 0.87953(13) 0.0587(6) Uani 1 1 d .
O23 O 0.14366(18) 1.0190(2) 0.73955(12) 0.0538(5) Uani 1 1 d .
O24 O 0.31284(17) 0.9034(2) 0.79999(14) 0.0602(6) Uani 1 1 d .
N1 N 0.26979(15) 0.43471(16) 0.72231(9) 0.0186(3) Uani 1 1 d .
N2 N 0.34309(17) 0.19409(17) 0.65711(11) 0.0257(4) Uani 1 1 d .
H3 H 0.2998 0.1148 0.6664 0.031 Uiso 1 1 calc R
H4 H 0.4012 0.1777 0.6175 0.031 Uiso 1 1 calc R
N3 N 0.11966(16) 0.51053(18) 0.59699(10) 0.0246(4) Uani 1 1 d .
H5 H 0.1446 0.5475 0.5489 0.030 Uiso 1 1 calc R
H6 H 0.0354 0.4891 0.5929 0.030 Uiso 1 1 calc R
N11 N 0.13289(17) 0.09725(17) 0.42817(9) 0.0235(4) Uani 1 1 d .
N12 N 0.14255(16) 0.22979(18) 0.53399(10) 0.0243(4) Uani 1 1 d .
C1 C 0.40075(19) 0.3895(2) 0.74162(13) 0.0266(4) Uani 1 1 d .
H7 H 0.4227 0.4153 0.7975 0.032 Uiso 1 1 calc R
H8 H 0.4611 0.4346 0.7051 0.032 Uiso 1 1 calc R
C2 C 0.4097(2) 0.2367(2) 0.73199(14) 0.0299(5) Uani 1 1 d .
H9 H 0.4994 0.2091 0.7294 0.036 Uiso 1 1 calc R
H10 H 0.3712 0.1914 0.7789 0.036 Uiso 1 1 calc R
C3 C 0.26328(19) 0.58214(19) 0.70362(12) 0.0228(4) Uani 1 1 d .
H11 H 0.3337 0.6078 0.6680 0.027 Uiso 1 1 calc R
H12 H 0.2705 0.6357 0.7538 0.027 Uiso 1 1 calc R
C4 C 0.1388(2) 0.6115(2) 0.66265(12) 0.0270(4) Uani 1 1 d .
H13 H 0.0694 0.6049 0.7019 0.032 Uiso 1 1 calc R
H14 H 0.1392 0.7045 0.6402 0.032 Uiso 1 1 calc R
C5 C 0.17702(19) 0.3924(2) 0.78440(11) 0.0215(4) Uani 1 1 d .
H15 H 0.1954 0.2976 0.8004 0.026 Uiso 1 1 calc R
H16 H 0.0915 0.3940 0.7602 0.026 Uiso 1 1 calc R
C6 C 0.1773(2) 0.0185(2) 0.35970(11) 0.0282(5) Uani 1 1 d .
H17 H 0.1217 -0.0610 0.3511 0.034 Uiso 1 1 calc R
H18 H 0.2638 -0.0150 0.3706 0.034 Uiso 1 1 calc R
C11 C 0.2086(2) 0.1590(2) 0.48123(12) 0.0260(4) Uani 1 1 d .
H19 H 0.2980 0.1529 0.4811 0.031 Uiso 1 1 calc R
C12 C 0.0170(2) 0.2125(2) 0.51241(12) 0.0240(4) Uani 1 1 d .
H20 H -0.0530 0.2516 0.5392 0.029 Uiso 1 1 calc R
C13 C 0.0105(2) 0.1308(2) 0.44686(12) 0.0248(4) Uani 1 1 d .
H21 H -0.0637 0.1024 0.4194 0.030 Uiso 1 1 calc R

loop_
_atom_site_aniso_label
_atom_site_aniso_U_11
_atom_site_aniso_U_22
_atom_site_aniso_U_33
_atom_site_aniso_U_23
_atom_site_aniso_U_13
_atom_site_aniso_U_12
Cu1 0.02231(13) 0.02064(13) 0.01722(12) -0.00087(9) 0.00012(9) 0.00080(10)
Cl1 0.0262(3) 0.0230(3) 0.0339(3) 0.00131(19) 0.0060(2) 0.00053(19)
Cl2 0.0237(3) 0.0296(3) 0.0453(3) -0.0001(2) 0.0071(2) 0.0002(2)
O1 0.0364(10) 0.0279(9) 0.0436(10) 0.0047(7) 0.0147(8) 0.0015(7)
O11 0.0524(12) 0.0368(10) 0.0660(13) -0.0102(9) 0.0221(10) 0.0089(9)
O12 0.0353(9) 0.0493(11) 0.0414(10) 0.0005(8) -0.0052(8) 0.0069(8)
O13 0.0383(10) 0.0357(10) 0.0505(11) 0.0017(8) -0.0023(8) -0.0109(7)
O14 0.0442(10) 0.0450(11) 0.0457(10) 0.0156(8) 0.0126(8) -0.0030(8)
O21 0.0407(10) 0.0352(10) 0.0482(10) 0.0051(8) 0.0060(8) -0.0088(8)
O22 0.0505(12) 0.0566(13) 0.0688(14) -0.0306(11) -0.0081(10) 0.0082(10)
O23 0.0485(12) 0.0521(12) 0.0609(12) 0.0257(10) 0.0100(9) -0.0004(9)
O24 0.0250(10) 0.0627(13) 0.0932(17) -0.0016(12) 0.0121(10) 0.0072(9)
N1 0.0190(8) 0.0179(8) 0.0190(8) 0.0011(6) -0.0008(6) 0.0000(6)
N2 0.0288(9) 0.0225(9) 0.0259(9) 0.0007(7) 0.0027(7) 0.0023(7)
N3 0.0228(9) 0.0298(10) 0.0212(8) 0.0032(7) -0.0008(7) 0.0015(7)
N11 0.0323(10) 0.0222(9) 0.0159(8) 0.0009(6) 0.0008(7) -0.0008(7)
N12 0.0259(9) 0.0272(9) 0.0196(8) -0.0022(7) 0.0008(7) -0.0005(7)
C1 0.0199(10) 0.0272(11) 0.0327(11) 0.0008(9) -0.0060(8) 0.0004(8)
C2 0.0248(11) 0.0284(12) 0.0365(12) 0.0016(9) -0.0071(9) 0.0057(9)
C3 0.0256(11) 0.0182(10) 0.0247(10) 0.0017(7) 0.0002(8) -0.0021(8)
C4 0.0299(11) 0.0233(10) 0.0277(10) 0.0013(8) -0.0015(9) 0.0036(9)
C5 0.0256(10) 0.0206(9) 0.0184(9) 0.0007(7) 0.0024(8) -0.0019(8)
C6 0.0443(13) 0.0221(11) 0.0181(9) -0.0014(8) 0.0023(9) 0.0019(9)
C11 0.0268(11) 0.0293(11) 0.0220(9) -0.0015(8) 0.0022(8) -0.0009(9)
C12 0.0257(11) 0.0233(10) 0.0231(10) 0.0027(8) 0.0013(8) 0.0014(8)
C13 0.0265(11) 0.0232(11) 0.0247(10) 0.0039(8) -0.0043(8) -0.0018(8)

loop_
_atom_type_symbol
_atom_type_description
_atom_type_scat_dispersion_real
_atom_type_scat_dispersion_imag
_atom_type_scat_source
Cu Cu 0.3201 1.2651 'International Tables Vol C Tables 4.2.6.8 and 6.1.1.4'
Cl Cl 0.1484 0.1585 'International Tables Vol C Tables 4.2.6.8 and 6.1.1.4'
O O 0.0106 0.0060 'International Tables Vol C Tables 4.2.6.8 and 6.1.1.4'
N N 0.0061 0.0033 'International Tables Vol C Tables 4.2.6.8 and 6.1.1.4'
C C 0.0033 0.0016 'International Tables Vol C Tables 4.2.6.8 and 6.1.1.4'
H H 0.0000 0.0000 'International Tables Vol C Tables 4.2.6.8 and 6.1.1.4'

loop_
_geom_angle_atom_site_label_1
_geom_angle_atom_site_label_2
_geom_angle_atom_site_label_3
_geom_angle
_geom_angle_site_symmetry_1
_geom_angle_site_symmetry_3
N12 Cu1 N1 167.13(7) . .
N12 Cu1 N3 95.91(8) . .
N1 Cu1 N3 84.54(8) . .
N12 Cu1 N2 95.72(9) . .
N1 Cu1 N2 84.58(8) . .
N3 Cu1 N2 168.18(7) . .
N12 Cu1 O1 94.98(8) . .
N1 Cu1 O1 97.89(8) . .
N3 Cu1 O1 87.60(8) . .
N2 Cu1 O1 89.35(8) . .
O11 Cl1 O14 110.53(12) . .
O11 Cl1 O13 109.18(12) . .
O14 Cl1 O13 109.34(12) . .
O11 Cl1 O12 110.22(12) . .
O14 Cl1 O12 108.83(12) . .
O13 Cl1 O12 108.71(12) . .
O24 Cl2 O22 110.55(14) . .
O24 Cl2 O21 110.19(13) . .
O22 Cl2 O21 108.67(13) . .
O24 Cl2 O23 109.80(13) . .
O22 Cl2 O23 109.19(14) . .
O21 Cl2 O23 108.38(12) . .
Cu1 O1 H1 116(2) . .
Cu1 O1 H2 121(2) . .
H1 O1 H2 110(3) . .
C3 N1 C5 112.84(15) . .
C3 N1 C1 112.24(15) . .
C5 N1 C1 112.65(16) . .
C3 N1 Cu1 105.34(12) . .
C5 N1 Cu1 106.90(12) . .
C1 N1 Cu1 106.21(13) . .
C2 N2 Cu1 110.97(13) . .
C2 N2 H3 109.4 . .
Cu1 N2 H3 109.4 . .
C2 N2 H4 109.4 . .
Cu1 N2 H4 109.4 . .
H3 N2 H4 108.0 . .
C4 N3 Cu1 110.40(13) . .
C4 N3 H5 109.6 . .
Cu1 N3 H5 109.6 . .
C4 N3 H6 109.6 . .
Cu1 N3 H6 109.6 . .
H5 N3 H6 108.1 . .
C11 N11 C13 107.76(17) . .
C11 N11 C6 124.20(19) . .
C13 N11 C6 127.86(18) . .
C11 N12 C12 105.95(18) . .
C11 N12 Cu1 123.13(15) . .
C12 N12 Cu1 130.86(14) . .
N1 C1 C2 109.40(17) . .
N1 C1 H7 109.8 . .
C2 C1 H7 109.8 . .
N1 C1 H8 109.8 . .
C2 C1 H8 109.8 . .
H7 C1 H8 108.2 . .
N2 C2 C1 109.77(17) . .
N2 C2 H9 109.7 . .
C1 C2 H9 109.7 . .
N2 C2 H10 109.7 . .
C1 C2 H10 109.7 . .
H9 C2 H10 108.2 . .
N1 C3 C4 108.72(16) . .
N1 C3 H11 109.9 . .
C4 C3 H11 109.9 . .
N1 C3 H12 109.9 . .
C4 C3 H12 109.9 . .
H11 C3 H12 108.3 . .
N3 C4 C3 108.54(17) . .
N3 C4 H13 110.0 . .
C3 C4 H13 110.0 . .
N3 C4 H14 110.0 . .
C3 C4 H14 110.0 . .
H13 C4 H14 108.4 . .
N1 C5 C6 114.15(17) . 4_566
N1 C5 H15 108.7 . .
C6 C5 H15 108.7 4_566 .
N1 C5 H16 108.7 . .
C6 C5 H16 108.7 4_566 .
H15 C5 H16 107.6 . .
N11 C6 C5 109.59(17) . 4_565
N11 C6 H17 109.8 . .
C5 C6 H17 109.8 4_565 .
N11 C6 H18 109.8 . .
C5 C6 H18 109.8 4_565 .
H17 C6 H18 108.2 . .
N12 C11 N11 111.04(19) . .
N12 C11 H19 124.5 . .
N11 C11 H19 124.5 . .
C13 C12 N12 108.95(19) . .
C13 C12 H20 125.5 . .
N12 C12 H20 125.5 . .
C12 C13 N11 106.30(18) . .
C12 C13 H21 126.8 . .
N11 C13 H21 126.8 . .

loop_
_geom_bond_atom_site_label_1
_geom_bond_atom_site_label_2
_geom_bond_distance
_geom_bond_site_symmetry_2
Cu1 N12 1.9677(19) .
Cu1 N1 2.0156(19) .
Cu1 N3 2.0293(19) .
Cu1 N2 2.0305(19) .
Cu1 O1 2.353(2) .
Cl1 O11 1.4227(18) .
Cl1 O14 1.4353(18) .
Cl1 O13 1.4392(18) .
Cl1 O12 1.4407(19) .
Cl2 O24 1.425(2) .
Cl2 O22 1.436(2) .
Cl2 O21 1.4372(18) .
Cl2 O23 1.443(2) .
O1 H1 0.80(3) .
O1 H2 0.81(3) .
N1 C3 1.487(3) .
N1 C5 1.491(3) .
N1 C1 1.492(3) .
N2 C2 1.489(3) .
N2 H3 0.9200 .
N2 H4 0.9200 .
N3 C4 1.491(3) .
N3 H5 0.9200 .
N3 H6 0.9200 .
N11 C11 1.336(3) .
N11 C13 1.377(3) .
N11 C6 1.460(3) .
N12 C11 1.326(3) .
N12 C12 1.387(3) .
C1 C2 1.518(3) .
C1 H7 0.9900 .
C1 H8 0.9900 .
C2 H9 0.9900 .
C2 H10 0.9900 .
C3 C4 1.510(3) .
C3 H11 0.9900 .
C3 H12 0.9900 .
C4 H13 0.9900 .
C4 H14 0.9900 .
C5 C6 1.530(3) 4_566
C5 H15 0.9900 .
C5 H16 0.9900 .
C6 C5 1.530(3) 4_565
C6 H17 0.9900 .
C6 H18 0.9900 .
C11 H19 0.9500 .
C12 C13 1.357(3) .
C12 H20 0.9500 .
C13 H21 0.9500 .

loop_
_geom_torsion_atom_site_label_1
_geom_torsion_atom_site_label_2
_geom_torsion_atom_site_label_3
_geom_torsion_atom_site_label_4
_geom_torsion
_geom_torsion_site_symmetry_4
N12 Cu1 N1 C3 -120.7(3) .
N3 Cu1 N1 C3 -28.03(12) .
N2 Cu1 N1 C3 147.36(13) .
O1 Cu1 N1 C3 58.77(13) .
N12 Cu1 N1 C5 -0.4(4) .
N3 Cu1 N1 C5 92.23(13) .
N2 Cu1 N1 C5 -92.38(13) .
O1 Cu1 N1 C5 179.04(12) .
N12 Cu1 N1 C1 120.1(3) .
N3 Cu1 N1 C1 -147.27(13) .
N2 Cu1 N1 C1 28.12(12) .
O1 Cu1 N1 C1 -60.46(13) .
N12 Cu1 N2 C2 -172.15(14) .
N1 Cu1 N2 C2 -5.07(14) .
N3 Cu1 N2 C2 17.9(4) .
O1 Cu1 N2 C2 92.92(15) .
N12 Cu1 N3 C4 169.44(13) .
N1 Cu1 N3 C4 2.36(13) .
N2 Cu1 N3 C4 -20.6(4) .
O1 Cu1 N3 C4 -95.80(14) .
N1 Cu1 N12 C11 -138.3(3) .
N3 Cu1 N12 C11 130.32(17) .
N2 Cu1 N12 C11 -47.61(18) .
O1 Cu1 N12 C11 42.23(17) .
N1 Cu1 N12 C12 44.9(4) .
N3 Cu1 N12 C12 -46.39(19) .
N2 Cu1 N12 C12 135.67(18) .
O1 Cu1 N12 C12 -134.49(18) .
C3 N1 C1 C2 -160.79(17) .
C5 N1 C1 C2 70.5(2) .
Cu1 N1 C1 C2 -46.18(19) .
Cu1 N2 C2 C1 -19.2(2) .
N1 C1 C2 N2 43.4(2) .
C5 N1 C3 C4 -67.3(2) .
C1 N1 C3 C4 164.13(16) .
Cu1 N1 C3 C4 48.99(17) .
Cu1 N3 C4 C3 23.87(19) .
N1 C3 C4 N3 -48.5(2) .
C3 N1 C5 C6 -49.3(2) 4_566
C1 N1 C5 C6 79.0(2) 4_566
Cu1 N1 C5 C6 -164.66(14) 4_566
C11 N11 C6 C5 -96.6(2) 4_565
C13 N11 C6 C5 77.9(3) 4_565
C12 N12 C11 N11 -0.5(2) .
Cu1 N12 C11 N11 -177.94(13) .
C13 N11 C11 N12 0.6(2) .
C6 N11 C11 N12 176.12(18) .
C11 N12 C12 C13 0.2(2) .
Cu1 N12 C12 C13 177.33(14) .
N12 C12 C13 N11 0.2(2) .
C11 N11 C13 C12 -0.5(2) .
C6 N11 C13 C12 -175.75(18) .
